data_7100806
loop_
_publ_author_name
'M. Nissinen'
'A. Ahman'

_publ_section_title
;
Pyrogallarenes as alkali metal receptors:
The role of cation-pi interactions for complexation
;
_journal_name_full 'Chemical Communications'
_journal_paper_doi 10.1039/b515143k
_journal_year 2006
_chemical_formula_moiety '(C32 H32 O12), Cs, Br, 2.5(C H4 O), 0.75(O)'
_chemical_formula_sum 'C34.5 H42 Br Cs O15.25'
_chemical_formula_weight 913.50
_space_group_IT_number 14
_symmetry_cell_setting monoclinic
_symmetry_space_group_name_Hall '-P 2yn'
_symmetry_space_group_name_H-M 'P 1 21/n 1'
_cell_angle_alpha 90.00
_cell_angle_beta 93.7670(12)
_cell_angle_gamma 90.00
_cell_formula_units_Z 4
_cell_length_a 9.34140(10)
_cell_length_b 23.2823(4)
_cell_length_c 17.4432(3)
_cell_measurement_temperature 173.0(1)
_cell_volume 3785.51(10)
_diffrn_ambient_temperature 173.0(1)
_exptl_crystal_density_diffrn 1.603
_cod_original_sg_symbol_H-M 'P 21/n'
_cod_original_formula_sum 'C34.50 H42 Br Cs O15.25'
_cod_database_code 7100806

loop_
_symmetry_equiv_pos_as_xyz
'x, y, z'
'-x+1/2, y+1/2, -z+1/2'
'-x, -y, -z'
'x-1/2, -y-1/2, z-1/2'

loop_
_atom_site_label
_atom_site_type_symbol
_atom_site_fract_x
_atom_site_fract_y
_atom_site_fract_z
_atom_site_U_iso_or_equiv
_atom_site_adp_type
_atom_site_occupancy
_atom_site_symmetry_multiplicity
_atom_site_calc_flag
_atom_site_refinement_flags
_atom_site_disorder_assembly
_atom_site_disorder_group
C1 C 1.1843(8) 0.1327(4) 0.3802(4) 0.0218(17) Uani 1 1 d . . .
C2 C 1.1567(8) 0.1058(4) 0.4499(5) 0.0245(18) Uani 1 1 d . . .
H2 H 1.1363 0.0659 0.4492 0.029 Uiso 1 1 calc R . .
C3 C 1.1576(8) 0.1350(4) 0.5202(4) 0.0230(17) Uani 1 1 d . . .
C4 C 1.1857(8) 0.1939(4) 0.5196(5) 0.0270(19) Uani 1 1 d . . .
C5 C 1.2160(8) 0.2217(4) 0.4514(5) 0.0282(19) Uani 1 1 d . . .
C6 C 1.2167(8) 0.1910(4) 0.3833(4) 0.0248(18) Uani 1 1 d . . .
C7 C 1.1358(8) 0.1052(4) 0.5954(4) 0.0236(17) Uani 1 1 d . . .
H7 H 1.2130 0.1193 0.6332 0.028 Uiso 1 1 calc R . .
C8 C 0.9934(8) 0.1210(3) 0.6269(4) 0.0192(16) Uani 1 1 d . . .
C9 C 0.8640(8) 0.1203(3) 0.5815(4) 0.0223(17) Uani 1 1 d . . .
H9 H 0.8687 0.1138 0.5279 0.027 Uiso 1 1 calc R . .
C10 C 0.7318(8) 0.1283(3) 0.6087(4) 0.0211(16) Uani 1 1 d . . .
C11 C 0.7246(8) 0.1372(3) 0.6880(5) 0.0234(17) Uani 1 1 d . . .
C12 C 0.8483(8) 0.1421(3) 0.7355(5) 0.0247(18) Uani 1 1 d . . .
C13 C 0.9798(8) 0.1324(3) 0.7071(4) 0.0194(16) Uani 1 1 d . . .
C14 C 0.5916(8) 0.1248(4) 0.5584(4) 0.0226(17) Uani 1 1 d . . .
H14 H 0.5172 0.1456 0.5863 0.027 Uiso 1 1 calc R . .
C15 C 0.6021(8) 0.1546(4) 0.4826(4) 0.0232(17) Uani 1 1 d . . .
C16 C 0.6187(8) 0.1259(3) 0.4123(4) 0.0219(16) Uani 1 1 d . . .
H16 H 0.6292 0.0853 0.4131 0.026 Uiso 1 1 calc R . .
C17 C 0.6203(8) 0.1539(3) 0.3425(4) 0.0214(17) Uani 1 1 d . . .
C18 C 0.6049(8) 0.2137(4) 0.3415(5) 0.0232(17) Uani 1 1 d . . .
C19 C 0.5893(8) 0.2433(3) 0.4090(4) 0.0221(17) Uani 1 1 d . . .
C20 C 0.5883(8) 0.2144(3) 0.4795(4) 0.0206(16) Uani 1 1 d . . .
C21 C 0.6342(8) 0.1227(3) 0.2666(4) 0.0207(16) Uani 1 1 d . . .
H21 H 0.5650 0.1415 0.2283 0.025 Uiso 1 1 calc R . .
C22 C 0.7821(8) 0.1282(3) 0.2351(4) 0.0202(16) Uani 1 1 d . . .
C23 C 0.9081(8) 0.1183(3) 0.2824(5) 0.0239(17) Uani 1 1 d . . .
H23 H 0.9000 0.1126 0.3359 0.029 Uiso 1 1 calc R . .
C24 C 1.0441(8) 0.1167(3) 0.2540(5) 0.0237(17) Uani 1 1 d . . .
C25 C 1.0526(8) 0.1250(4) 0.1757(5) 0.0256(18) Uani 1 1 d . . .
C26 C 0.9309(9) 0.1369(4) 0.1286(4) 0.0236(18) Uani 1 1 d . . .
C27 C 0.7976(9) 0.1386(3) 0.1584(5) 0.0234(17) Uani 1 1 d . . .
C28 C 1.1788(8) 0.1016(4) 0.3042(5) 0.0269(18) Uani 1 1 d . . .
H28 H 1.2626 0.1154 0.2764 0.032 Uiso 1 1 calc R . .
C29 C 1.1472(9) 0.0399(4) 0.5934(5) 0.030(2) Uani 1 1 d . . .
H29A H 1.0721 0.0244 0.5573 0.046 Uiso 1 1 calc R . .
H29B H 1.1352 0.0244 0.6448 0.046 Uiso 1 1 calc R . .
H29C H 1.2415 0.0288 0.5767 0.046 Uiso 1 1 calc R . .
C30 C 0.5432(9) 0.0622(4) 0.5514(5) 0.0288(19) Uani 1 1 d . . .
H30A H 0.4536 0.0600 0.5190 0.043 Uiso 1 1 calc R . .
H30B H 0.5275 0.0470 0.6026 0.043 Uiso 1 1 calc R . .
H30C H 0.6174 0.0395 0.5282 0.043 Uiso 1 1 calc R . .
C31 C 0.5926(9) 0.0588(4) 0.2681(5) 0.0295(19) Uani 1 1 d . . .
H31A H 0.6579 0.0384 0.3050 0.044 Uiso 1 1 calc R . .
H31B H 0.5995 0.0422 0.2168 0.044 Uiso 1 1 calc R . .
H31C H 0.4940 0.0551 0.2834 0.044 Uiso 1 1 calc R . .
C32 C 1.1927(10) 0.0358(4) 0.3111(5) 0.034(2) Uani 1 1 d . . .
H32A H 1.2838 0.0262 0.3392 0.051 Uiso 1 1 calc R . .
H32B H 1.1901 0.0188 0.2597 0.051 Uiso 1 1 calc R . .
H32C H 1.1130 0.0207 0.3389 0.051 Uiso 1 1 calc R . .
O4 O 1.1828(7) 0.2237(3) 0.5876(3) 0.0322(14) Uani 1 1 d . . .
H4 H 1.1871 0.2591 0.5788 0.048 Uiso 1 1 calc R . .
O5 O 1.2469(7) 0.2799(3) 0.4546(3) 0.0324(14) Uani 1 1 d . . .
H5 H 1.1900 0.2976 0.4238 0.049 Uiso 1 1 calc R . .
O6 O 1.2504(6) 0.2188(3) 0.3168(3) 0.0318(14) Uani 1 1 d . . .
H6 H 1.2781 0.2523 0.3274 0.048 Uiso 1 1 calc R . .
O11 O 0.5931(6) 0.1431(3) 0.7188(3) 0.0321(14) Uani 1 1 d . . .
H11 H 0.6053 0.1493 0.7662 0.048 Uiso 1 1 calc R . .
O12 O 0.8374(6) 0.1562(3) 0.8119(3) 0.0291(13) Uani 1 1 d . . .
H12 H 0.9195 0.1630 0.8324 0.044 Uiso 1 1 calc R . .
O13 O 1.1026(6) 0.1396(3) 0.7558(3) 0.0271(13) Uani 1 1 d . . .
H13 H 1.1274 0.1077 0.7750 0.041 Uiso 1 1 calc RD . .
O18 O 0.6010(6) 0.2412(2) 0.2717(3) 0.0249(12) Uani 1 1 d . . .
H18 H 0.6015 0.2769 0.2787 0.037 Uiso 1 1 calc R . .
O19 O 0.5660(6) 0.3024(2) 0.4053(3) 0.0279(13) Uani 1 1 d . . .
H19 H 0.6400 0.3196 0.4229 0.042 Uiso 1 1 calc R . .
O20 O 0.5752(7) 0.2441(3) 0.5456(3) 0.0307(14) Uani 1 1 d . . .
H20 H 0.5602 0.2789 0.5352 0.046 Uiso 1 1 calc R . .
O25 O 1.1851(6) 0.1210(3) 0.1462(3) 0.0329(14) Uani 1 1 d . . .
H25 H 1.1751 0.1201 0.0980 0.049 Uiso 1 1 calc R . .
O26 O 0.9512(6) 0.1468(3) 0.0519(3) 0.0333(14) Uani 1 1 d . . .
H26 H 0.8730 0.1566 0.0291 0.050 Uiso 1 1 calc R . .
O27 O 0.6779(6) 0.1523(3) 0.1094(3) 0.0296(13) Uani 1 1 d . . .
H27 H 0.6673 0.1274 0.0748 0.044 Uiso 1 1 calc R . .
Br1 Br 0.82997(10) 0.37483(5) 0.48215(6) 0.0412(3) Uani 1 1 d . . .
Cs1 Cs 0.87649(6) 0.26926(2) 0.63461(3) 0.03304(17) Uani 1 1 d . . .
C50 C 0.9316(11) 0.2737(5) 0.3257(7) 0.032(3) Uani 0.75 1 d P A 1
H50C H 0.9327 0.2749 0.2696 0.048 Uiso 0.75 1 calc PR A 1
H50D H 0.8339 0.2808 0.3407 0.048 Uiso 0.75 1 calc PR A 1
H50E H 0.9635 0.2357 0.3442 0.048 Uiso 0.75 1 calc PR A 1
O50 O 1.0269(6) 0.3172(3) 0.3589(4) 0.0179(15) Uani 0.75 1 d P A 1
H50 H 0.9820 0.3381 0.3883 0.027 Uiso 0.75 1 calc PR A 1
O50B O 0.9130(18) 0.2657(8) 0.2296(10) 0.011(4) Uani 0.25 1 d P B 2
O51 O 1.3433(12) 0.0816(5) 0.7565(7) 0.032(3) Uani 0.50 1 d PD . .
C52 C 1.080(2) 0.0146(6) 0.8665(10) 0.068(5) Uani 0.75 1 d P . .
H52C H 1.0774 0.0015 0.8130 0.102 Uiso 0.35 1 calc PR C 1
H52D H 0.9908 0.0034 0.8892 0.102 Uiso 0.35 1 calc PR C 1
H52E H 1.1618 -0.0030 0.8957 0.102 Uiso 0.35 1 calc PR C 1
H52F H 1.0665 0.0039 0.8121 0.102 Uiso 0.40 1 calc PR C 2
H52G H 1.0379 0.0526 0.8740 0.102 Uiso 0.40 1 calc PR C 2
H52H H 1.0325 -0.0137 0.8977 0.102 Uiso 0.40 1 calc PR C 2
O52 O 1.091(4) 0.0626(14) 0.8683(19) 0.120(15) Uani 0.35 1 d P D 1
H52A H 1.0092 0.0777 0.8659 0.179 Uiso 0.35 1 calc PR D 1
O52B O 1.234(3) 0.0162(9) 0.8897(14) 0.076(7) Uani 0.40 1 d P D 2
H52B H 1.2757 0.0383 0.8604 0.115 Uiso 0.40 1 calc PR D 2
C53 C 0.685(2) 0.0455(8) -0.0625(11) 0.113(7) Uani 1 1 d . . .
H53C H 0.6647 0.0083 -0.0394 0.170 Uiso 0.50 1 calc PR E 1
H53D H 0.7514 0.0399 -0.1033 0.170 Uiso 0.50 1 calc PR E 1
H53E H 0.5960 0.0626 -0.0842 0.170 Uiso 0.50 1 calc PR E 1
H53F H 0.7764 0.0244 -0.0608 0.170 Uiso 0.50 1 calc PR E 2
H53G H 0.6942 0.0807 -0.0926 0.170 Uiso 0.50 1 calc PR E 2
H53H H 0.6089 0.0214 -0.0865 0.170 Uiso 0.50 1 calc PR E 2
O53 O 0.741(2) 0.0777(15) -0.013(2) 0.161(19) Uani 0.50 1 d P F 1
H53 H 0.8204 0.0639 0.0041 0.242 Uiso 0.50 1 calc PRD F 1
O53B O 0.648(3) 0.0614(11) 0.0214(16) 0.110(10) Uani 0.50 1 d PD F 2
H53B H 0.621(18) 0.043(15) 0.057(18) 0.165 Uiso 0.50 1 d PD G 2

loop_
_atom_site_aniso_label
_atom_site_aniso_U_11
_atom_site_aniso_U_22
_atom_site_aniso_U_33
_atom_site_aniso_U_23
_atom_site_aniso_U_13
_atom_site_aniso_U_12
C1 0.012(3) 0.036(5) 0.018(4) 0.001(3) 0.004(3) 0.000(3)
C2 0.012(4) 0.034(5) 0.027(4) 0.001(4) -0.001(3) 0.001(3)
C3 0.014(4) 0.039(5) 0.016(4) 0.004(3) -0.004(3) 0.001(3)
C4 0.016(4) 0.039(5) 0.025(4) 0.002(4) -0.006(3) -0.005(3)
C5 0.020(4) 0.040(5) 0.025(4) 0.006(4) 0.002(3) -0.005(4)
C6 0.015(4) 0.041(5) 0.019(4) 0.005(4) 0.002(3) -0.004(3)
C7 0.013(4) 0.038(5) 0.020(4) 0.002(3) 0.002(3) 0.002(3)
C8 0.015(4) 0.023(4) 0.020(4) 0.002(3) 0.005(3) 0.000(3)
C9 0.024(4) 0.028(4) 0.014(4) 0.004(3) 0.000(3) 0.003(3)
C10 0.021(4) 0.019(4) 0.023(4) 0.001(3) 0.000(3) 0.000(3)
C11 0.018(4) 0.024(4) 0.029(4) 0.000(3) 0.007(3) 0.003(3)
C12 0.016(4) 0.026(4) 0.032(5) -0.001(4) -0.003(3) 0.004(3)
C13 0.017(4) 0.022(4) 0.018(4) -0.001(3) -0.005(3) 0.005(3)
C14 0.024(4) 0.034(5) 0.011(4) 0.004(3) 0.001(3) 0.001(3)
C15 0.014(4) 0.033(5) 0.021(4) -0.005(3) -0.004(3) 0.001(3)
C16 0.018(4) 0.024(4) 0.024(4) 0.003(3) -0.001(3) 0.001(3)
C17 0.012(3) 0.028(4) 0.024(4) -0.002(3) -0.001(3) 0.001(3)
C18 0.013(4) 0.033(5) 0.024(4) 0.004(3) 0.003(3) 0.001(3)
C19 0.023(4) 0.022(4) 0.021(4) -0.005(3) -0.001(3) 0.000(3)
C20 0.012(3) 0.034(5) 0.016(4) 0.000(3) 0.002(3) -0.001(3)
C21 0.014(4) 0.029(4) 0.019(4) 0.004(3) -0.001(3) -0.001(3)
C22 0.021(4) 0.020(4) 0.021(4) -0.001(3) 0.006(3) 0.000(3)
C23 0.025(4) 0.028(4) 0.019(4) 0.005(3) 0.003(3) 0.000(3)
C24 0.023(4) 0.023(4) 0.024(4) 0.000(3) -0.001(3) 0.000(3)
C25 0.022(4) 0.029(5) 0.025(4) -0.001(4) -0.001(3) -0.006(3)
C26 0.033(4) 0.035(5) 0.004(3) 0.000(3) 0.007(3) -0.004(4)
C27 0.027(4) 0.020(4) 0.022(4) 0.001(3) 0.000(3) -0.003(3)
C28 0.017(4) 0.039(5) 0.025(4) 0.005(4) 0.001(3) 0.000(4)
C29 0.025(4) 0.042(5) 0.025(4) 0.006(4) 0.008(3) 0.005(4)
C30 0.025(4) 0.033(5) 0.027(4) 0.002(4) -0.004(3) -0.008(4)
C31 0.027(4) 0.033(5) 0.028(5) -0.006(4) 0.002(4) -0.003(4)
C32 0.032(5) 0.038(5) 0.030(5) 0.003(4) -0.004(4) 0.001(4)
O4 0.039(3) 0.035(3) 0.023(3) -0.003(3) -0.001(3) -0.009(3)
O5 0.037(3) 0.034(4) 0.025(3) 0.007(3) -0.008(3) -0.012(3)
O6 0.032(3) 0.040(4) 0.024(3) 0.008(3) 0.000(3) -0.008(3)
O11 0.022(3) 0.054(4) 0.020(3) -0.004(3) 0.003(2) 0.002(3)
O12 0.021(3) 0.046(4) 0.021(3) -0.005(3) -0.001(2) -0.001(3)
O13 0.020(3) 0.034(3) 0.027(3) 0.003(3) -0.006(2) -0.003(2)
O18 0.024(3) 0.031(3) 0.020(3) 0.006(2) 0.004(2) -0.003(3)
O19 0.030(3) 0.024(3) 0.028(3) -0.001(2) -0.006(3) 0.000(2)
O20 0.038(3) 0.030(3) 0.023(3) -0.005(2) -0.003(3) 0.000(3)
O25 0.024(3) 0.060(4) 0.016(3) 0.001(3) 0.008(2) -0.006(3)
O26 0.029(3) 0.053(4) 0.018(3) 0.005(3) 0.001(2) -0.005(3)
O27 0.025(3) 0.039(4) 0.023(3) 0.001(3) -0.006(2) 0.002(3)
Br1 0.0356(5) 0.0567(6) 0.0313(5) 0.0002(4) 0.0024(4) -0.0060(5)
Cs1 0.0326(3) 0.0313(3) 0.0335(3) 0.0038(2) -0.0111(2) -0.0029(2)
C50 0.015(5) 0.043(7) 0.040(7) 0.009(6) 0.003(5) -0.007(5)
O50 0.007(3) 0.030(4) 0.017(4) 0.007(3) 0.004(3) 0.000(3)
O50B 0.005(8) 0.012(9) 0.017(10) 0.001(8) 0.000(7) -0.006(7)
O51 0.019(6) 0.031(7) 0.044(7) -0.003(6) -0.005(5) 0.007(5)
C52 0.104(15) 0.026(8) 0.068(11) 0.010(7) -0.033(10) -0.012(8)
O52 0.18(3) 0.09(2) 0.08(2) 0.045(18) -0.09(2) -0.07(2)
O52B 0.105(19) 0.035(12) 0.086(17) -0.008(11) -0.020(15) -0.006(12)
C53 0.147(18) 0.084(12) 0.117(15) 0.025(11) 0.068(14) 0.029(12)
O53 0.037(12) 0.18(3) 0.26(4) -0.17(3) -0.037(17) 0.018(15)
O53B 0.12(2) 0.085(18) 0.12(2) -0.061(15) -0.055(18) 0.043(17)

loop_
_geom_bond_atom_site_label_1
_geom_bond_atom_site_label_2
_geom_bond_distance
_geom_bond_site_symmetry_2
_geom_bond_publ_flag
C1 C6 1.391(12) . ?
C1 C2 1.405(11) . ?
C1 C28 1.508(11) . ?
C2 C3 1.401(11) . ?
C3 C4 1.397(12) . ?
C3 C7 1.509(11) . ?
C4 O4 1.376(10) . ?
C4 C5 1.398(11) . ?
C5 C6 1.387(12) . ?
C5 O5 1.386(10) . ?
C6 O6 1.383(9) . ?
C7 C8 1.518(10) . ?
C7 C29 1.526(12) . ?
C8 C9 1.402(10) . ?
C8 C13 1.436(10) . ?
C8 Cs1 3.625(8) . ?
C9 C10 1.365(11) . ?
C9 Cs1 3.589(8) . ?
C10 C11 1.405(11) . ?
C10 C14 1.530(10) . ?
C10 Cs1 3.567(8) . ?
C11 O11 1.380(9) . ?
C11 C12 1.382(11) . ?
C11 Cs1 3.537(8) . ?
C12 C13 1.373(11) . ?
C12 O12 1.381(10) . ?
C12 Cs1 3.464(8) . ?
C13 O13 1.392(9) . ?
C13 Cs1 3.538(7) . ?
C14 C15 1.502(11) . ?
C14 C30 1.527(11) . ?
C15 C20 1.398(11) . ?
C15 C16 1.414(11) . ?
C16 C17 1.383(11) . ?
C17 C18 1.398(11) . ?
C17 C21 1.525(11) . ?
C18 O18 1.374(9) . ?
C18 C19 1.382(11) . ?
C19 O19 1.393(9) . ?
C19 C20 1.403(11) . ?
C20 O20 1.357(9) . ?
C20 Cs1 3.905(7) . ?
C21 C22 1.525(10) . ?
C21 C31 1.537(11) . ?
C22 C27 1.377(11) . ?
C22 C23 1.412(11) . ?
C23 C24 1.394(11) . ?
C24 C25 1.386(11) . ?
C24 C28 1.526(11) . ?
C25 O25 1.374(10) . ?
C25 C26 1.387(11) . ?
C26 C27 1.381(11) . ?
C26 O26 1.384(9) . ?
C27 O27 1.399(9) . ?
C28 C32 1.542(12) . ?
Br1 Cs1 3.6264(12) . ?
Cs1 O18 3.085(5) 4_666 ?
Cs1 O25 3.132(6) 4_566 ?
Cs1 O27 3.408(6) 4_666 ?
Cs1 O6 3.472(6) 4_566 ?
C50 O50 1.444(13) . ?
C52 O52 1.12(3) . ?
C52 O52B 1.47(3) . ?
C53 O53 1.24(3) . ?
C53 O53B 1.57(3) . ?
